data_7219860
loop_
_publ_author_name
'Zi, You'
'Meng, Hua'
'Chu, Xue-Qiang'
'Xu, Xiao-Ping'
'Ji, Shun-Jun'

_publ_section_title
;
 Synthesis and characterization on novel fluorescent sensors for Pd2+/Pd0
 with high selectivity
;
_journal_name_full 'RSC Adv.'
_journal_paper_doi 10.1039/C5RA01343G
_journal_year 2015
_chemical_formula_sum 'C23 H16 N4'
_chemical_formula_weight 348.14
_chemical_melting_point 307.5(5)
_chemical_name_common
;
2,5,6-triphenyl-1H-imidazo[4,5-b]pyrazine
;
_space_group_IT_number 2
_symmetry_cell_setting monoclinic
_symmetry_space_group_name_Hall '-P 1'
_symmetry_space_group_name_H-M 'P -1'
_audit_update_record
;
2014-10-08 deposited with the CCDC.
2015-03-06 downloaded from the CCDC.
;
_cell_angle_alpha 73.613(4)
_cell_angle_beta 80.876(4)
_cell_angle_gamma 88.514(3)
_cell_formula_units_Z 4
_cell_length_a 7.0695(3)
_cell_length_b 17.0159(5)
_cell_length_c 17.3803(8)
_cell_volume 1980.05(14)
_diffrn_ambient_temperature 296(4)
_exptl_crystal_colour 'metallic dark yellow'
_exptl_crystal_density_diffrn 1.290
_exptl_crystal_description Block
_exptl_crystal_preparation MeCN
_refine_ls_abs_structure_details or
_refine_ls_abs_structure_Flack or
_refine_ls_R_factor_all 0.0843
_refine_ls_R_factor_gt 0.0497
_refine_ls_wR_factor_gt 0.1190
_refine_ls_wR_factor_ref 0.1383
_cod_data_source_file c5ra01343g2.cif
_cod_data_source_block added_by_encifer
_cod_depositor_comments
;
The following automatic conversions were performed:

'_chemical_melting_point' value '307-308' was changed to '307.5(5)' -
the average value was taken and precision was estimated.

'_symmetry_cell_setting' value 'Monoclinic' changed to 'monoclinic'
according to
/usr/data/users/saulius/crontab/automatic-downloads/rss-feeds/RSC/lib/dictionaries/cif_core.dic
dictionary named 'cif_core.dic' version 2.4.2 from 2011-04-26.

Automatic conversion script
Id: cif_fix_values 3105 2015-03-04 15:46:00Z robertas 
;
_cod_original_cell_volume 1980.04(13)
_cod_original_sg_symbol_H-M 'P 2/c'
_cod_database_code 7219860

loop_
_symmetry_equiv_pos_as_xyz
'x, y, z'
'-x, -y, -z'

loop_
_atom_site_label
_atom_site_type_symbol
_atom_site_fract_x
_atom_site_fract_y
_atom_site_fract_z
_atom_site_U_iso_or_equiv
_atom_site_adp_type
_atom_site_occupancy
_atom_site_calc_flag
_atom_site_disorder_group
O1 O 0.9294(3) 0.83383(9) 0.41517(11) 0.0697(5) Uani 1 d D
H1A H 1.003(3) 0.8053(13) 0.4482(14) 0.084 Uiso 1 d DR
H1B H 0.8118(19) 0.8153(15) 0.4230(17) 0.084 Uiso 1 d DR
O2 O 0.6998(2) 0.66436(8) 0.59076(11) 0.0607(4) Uani 1 d D
H2B H 0.8154(18) 0.6831(13) 0.5824(15) 0.073 Uiso 1 d DR
H2C H 0.639(3) 0.6994(11) 0.5581(13) 0.073 Uiso 1 d DR
O3 O 0.9122(2) 0.28531(9) 0.45044(10) 0.0567(4) Uani 1 d .
H3A H 0.852(3) 0.2692(13) 0.4179(15) 0.068 Uiso 1 d R
H3B H 0.835(3) 0.3224(14) 0.4638(14) 0.068 Uiso 1 d R
O4 O 0.4604(2) 0.21357(9) 0.53737(10) 0.0569(4) Uani 1 d .
H4A H 0.514(3) 0.2327(13) 0.5729(15) 0.068 Uiso 1 d R
H4B H 0.545(3) 0.1749(14) 0.5281(14) 0.068 Uiso 1 d R
N1 N 0.6979(2) 0.40244(8) 0.51783(10) 0.0400(4) Uani 1 d .
N2 N 0.7086(2) 0.50772(9) 0.57172(9) 0.0366(4) Uani 1 d .
H2 H 0.715(3) 0.5598(11) 0.5739(11) 0.044 Uiso 1 d R
N3 N 0.5929(2) 0.29993(8) 0.64580(9) 0.0378(4) Uani 1 d .
N4 N 0.6130(2) 0.43342(8) 0.71355(9) 0.0364(4) Uani 1 d .
N5 N 0.7114(2) 0.09412(8) 0.47900(9) 0.0388(4) Uani 1 d .
N6 N 0.8137(2) -0.01140(9) 0.43026(9) 0.0364(4) Uani 1 d .
H6 H 0.847(3) -0.0597(11) 0.4321(12) 0.044 Uiso 1 d R
N7 N 0.7564(2) 0.19722(8) 0.34894(9) 0.0372(4) Uani 1 d .
N8 N 0.8705(2) 0.06241(8) 0.28675(9) 0.0362(4) Uani 1 d .
C1 C 0.8142(3) 0.50904(12) 0.35367(13) 0.0489(5) Uani 1 d .
H1 H 0.7731 0.4560 0.3590 0.059 Uiso 1 calc R
C2 C 0.8823(3) 0.56007(13) 0.27787(14) 0.0575(6) Uani 1 d .
H2A H 0.8872 0.5409 0.2325 0.069 Uiso 1 calc R
C3 C 0.9430(3) 0.63843(12) 0.26826(13) 0.0519(5) Uani 1 d .
H3 H 0.9881 0.6723 0.2167 0.062 Uiso 1 calc R
C4 C 0.9370(3) 0.66685(12) 0.33530(13) 0.0485(5) Uani 1 d .
H4 H 0.9789 0.7200 0.3291 0.058 Uiso 1 calc R
C5 C 0.8691(3) 0.61675(10) 0.41142(13) 0.0446(5) Uani 1 d .
H5 H 0.8647 0.6365 0.4564 0.054 Uiso 1 calc R
C6 C 0.8065(2) 0.53649(10) 0.42223(12) 0.0378(4) Uani 1 d .
C7 C 0.7363(2) 0.48217(10) 0.50279(11) 0.0354(4) Uani 1 d .
C8 C 0.6441(2) 0.37538(10) 0.60049(11) 0.0342(4) Uani 1 d .
C9 C 0.6524(2) 0.44011(9) 0.63527(11) 0.0335(4) Uani 1 d .
C10 C 0.5549(2) 0.29034(10) 0.72619(11) 0.0363(4) Uani 1 d .
C11 C 0.5046(3) 0.20464(10) 0.77694(12) 0.0406(4) Uani 1 d .
C12 C 0.3573(3) 0.16207(11) 0.76075(13) 0.0501(5) Uani 1 d .
H12 H 0.2918 0.1868 0.7181 0.060 Uiso 1 calc R
C13 C 0.3080(4) 0.08312(12) 0.80780(15) 0.0632(6) Uani 1 d .
H13 H 0.2085 0.0553 0.7969 0.076 Uiso 1 calc R
C14 C 0.4038(4) 0.04557(12) 0.87017(15) 0.0702(7) Uani 1 d .
H14 H 0.3682 -0.0072 0.9022 0.084 Uiso 1 calc R
C15 C 0.5537(4) 0.08624(12) 0.88540(14) 0.0672(7) Uani 1 d .
H15 H 0.6214 0.0604 0.9270 0.081 Uiso 1 calc R
C16 C 0.6033(3) 0.16540(11) 0.83889(13) 0.0546(6) Uani 1 d .
H16 H 0.7044 0.1925 0.8495 0.066 Uiso 1 calc R
C17 C 0.5639(2) 0.35682(10) 0.76025(11) 0.0361(4) Uani 1 d .
C18 C 0.5199(3) 0.35013(10) 0.84895(11) 0.0378(4) Uani 1 d .
C19 C 0.3669(3) 0.30503(11) 0.90036(13) 0.0486(5) Uani 1 d .
H19 H 0.2891 0.2748 0.8804 0.058 Uiso 1 calc R
C20 C 0.3275(3) 0.30416(12) 0.98115(14) 0.0568(6) Uani 1 d .
H20 H 0.2235 0.2736 1.0148 0.068 Uiso 1 calc R
C21 C 0.4415(3) 0.34820(12) 1.01199(13) 0.0569(6) Uani 1 d .
H21 H 0.4161 0.3471 1.0665 0.068 Uiso 1 calc R
C22 C 0.5936(3) 0.39394(12) 0.96134(14) 0.0561(6) Uani 1 d .
H22 H 0.6706 0.4243 0.9816 0.067 Uiso 1 calc R
C23 C 0.6326(3) 0.39520(11) 0.88072(12) 0.0454(5) Uani 1 d .
H23 H 0.7356 0.4265 0.8471 0.054 Uiso 1 calc R
C24 C 0.7636(3) -0.12289(11) 0.59679(12) 0.0453(5) Uani 1 d .
H24 H 0.8132 -0.1442 0.5542 0.054 Uiso 1 calc R
C25 C 0.7365(3) -0.17364(11) 0.67471(13) 0.0500(5) Uani 1 d .
H25 H 0.7681 -0.2286 0.6845 0.060 Uiso 1 calc R
C26 C 0.6621(3) -0.14298(13) 0.73838(13) 0.0519(5) Uani 1 d .
H26 H 0.6434 -0.1771 0.7913 0.062 Uiso 1 calc R
C27 C 0.6161(3) -0.06189(14) 0.72315(14) 0.0588(6) Uani 1 d .
H27 H 0.5651 -0.0413 0.7661 0.071 Uiso 1 calc R
C28 C 0.6444(3) -0.01046(12) 0.64511(13) 0.0502(5) Uani 1 d .
H28 H 0.6137 0.0445 0.6359 0.060 Uiso 1 calc R
C29 C 0.7185(2) -0.04026(10) 0.58008(11) 0.0365(4) Uani 1 d .
C30 C 0.7472(2) 0.01426(10) 0.49756(11) 0.0354(4) Uani 1 d .
C31 C 0.7586(2) 0.12116(10) 0.39614(11) 0.0342(4) Uani 1 d .
C32 C 0.8210(2) 0.05595(9) 0.36444(11) 0.0337(4) Uani 1 d .
C33 C 0.8092(2) 0.20658(10) 0.26861(11) 0.0350(4) Uani 1 d .
C34 C 0.8121(3) 0.29327(10) 0.21743(12) 0.0395(4) Uani 1 d .
C35 C 0.6582(3) 0.34259(11) 0.23193(13) 0.0494(5) Uani 1 d .
H35 H 0.5560 0.3212 0.2728 0.059 Uiso 1 calc R
C36 C 0.6570(4) 0.42322(12) 0.18577(15) 0.0603(6) Uani 1 d .
H36 H 0.5530 0.4556 0.1954 0.072 Uiso 1 calc R
C37 C 0.8069(4) 0.45577(12) 0.12608(14) 0.0631(7) Uani 1 d .
H37 H 0.8040 0.5099 0.0947 0.076 Uiso 1 calc R
C38 C 0.9629(4) 0.40817(12) 0.11249(14) 0.0630(6) Uani 1 d .
H38 H 1.0666 0.4305 0.0727 0.076 Uiso 1 calc R
C39 C 0.9647(3) 0.32741(11) 0.15809(13) 0.0506(5) Uani 1 d .
H39 H 1.0700 0.2956 0.1487 0.061 Uiso 1 calc R
C40 C 0.8590(2) 0.13880(9) 0.23743(11) 0.0338(4) Uani 1 d .
C41 C 0.8983(3) 0.14405(10) 0.14922(11) 0.0360(4) Uani 1 d .
C42 C 1.0407(3) 0.09606(11) 0.12116(12) 0.0444(5) Uani 1 d .
H42 H 1.1144 0.0634 0.1572 0.053 Uiso 1 calc R
C43 C 1.0735(3) 0.09649(12) 0.04098(13) 0.0540(5) Uani 1 d .
H43 H 1.1700 0.0646 0.0231 0.065 Uiso 1 calc R
C44 C 0.9644(3) 0.14382(12) -0.01317(13) 0.0552(5) Uani 1 d .
H44 H 0.9875 0.1442 -0.0675 0.066 Uiso 1 calc R
C45 C 0.8212(3) 0.19054(12) 0.01367(13) 0.0553(6) Uani 1 d .
H45 H 0.7459 0.2221 -0.0224 0.066 Uiso 1 calc R
C46 C 0.7891(3) 0.19066(11) 0.09404(12) 0.0466(5) Uani 1 d .
H46 H 0.6923 0.2227 0.1115 0.056 Uiso 1 calc R

loop_
_atom_site_aniso_label
_atom_site_aniso_U_11
_atom_site_aniso_U_22
_atom_site_aniso_U_33
_atom_site_aniso_U_23
_atom_site_aniso_U_13
_atom_site_aniso_U_12
O1 0.0850(13) 0.0525(9) 0.0742(13) -0.0232(8) -0.0119(10) 0.0080(8)
O2 0.0705(11) 0.0451(8) 0.0671(12) -0.0219(8) -0.0009(9) -0.0003(7)
O3 0.0544(9) 0.0541(9) 0.0739(12) -0.0374(8) -0.0130(8) 0.0089(7)
O4 0.0558(10) 0.0601(9) 0.0662(11) -0.0360(8) -0.0110(8) 0.0073(7)
N1 0.0435(9) 0.0399(8) 0.0406(10) -0.0167(7) -0.0099(8) 0.0047(6)
N2 0.0429(9) 0.0311(7) 0.0384(10) -0.0141(7) -0.0067(7) 0.0041(6)
N3 0.0420(9) 0.0357(8) 0.0398(10) -0.0162(7) -0.0089(7) 0.0029(6)
N4 0.0393(8) 0.0360(8) 0.0377(10) -0.0167(7) -0.0067(7) 0.0059(6)
N5 0.0432(9) 0.0398(8) 0.0351(10) -0.0154(7) -0.0029(7) 0.0036(6)
N6 0.0434(9) 0.0306(7) 0.0362(10) -0.0122(7) -0.0044(7) 0.0029(6)
N7 0.0414(9) 0.0347(8) 0.0367(10) -0.0134(7) -0.0034(7) 0.0033(6)
N8 0.0391(8) 0.0351(7) 0.0362(10) -0.0140(7) -0.0042(7) 0.0023(6)
C1 0.0537(12) 0.0526(11) 0.0454(14) -0.0207(10) -0.0095(10) -0.0014(9)
C2 0.0624(14) 0.0743(14) 0.0390(13) -0.0205(11) -0.0082(11) -0.0066(11)
C3 0.0448(12) 0.0630(13) 0.0417(13) -0.0057(10) -0.0058(10) 0.0022(9)
C4 0.0472(12) 0.0446(10) 0.0499(14) -0.0088(10) -0.0051(10) 0.0041(8)
C5 0.0489(12) 0.0427(10) 0.0443(13) -0.0164(9) -0.0069(10) 0.0083(8)
C6 0.0319(10) 0.0421(10) 0.0413(12) -0.0135(9) -0.0095(9) 0.0082(7)
C7 0.0327(10) 0.0385(9) 0.0388(12) -0.0154(8) -0.0096(8) 0.0070(7)
C8 0.0364(10) 0.0344(9) 0.0360(11) -0.0145(8) -0.0103(8) 0.0053(7)
C9 0.0312(9) 0.0325(9) 0.0394(12) -0.0133(8) -0.0080(8) 0.0055(7)
C10 0.0366(10) 0.0365(9) 0.0391(12) -0.0146(8) -0.0089(9) 0.0039(7)
C11 0.0489(11) 0.0355(9) 0.0400(12) -0.0176(8) -0.0029(9) 0.0045(8)
C12 0.0559(13) 0.0448(10) 0.0533(14) -0.0208(10) -0.0065(11) -0.0026(9)
C13 0.0767(16) 0.0457(11) 0.0682(18) -0.0259(12) 0.0060(14) -0.0129(11)
C14 0.113(2) 0.0372(11) 0.0540(16) -0.0164(11) 0.0121(15) -0.0022(12)
C15 0.107(2) 0.0455(12) 0.0485(15) -0.0104(10) -0.0174(14) 0.0155(12)
C16 0.0704(15) 0.0453(11) 0.0529(14) -0.0175(10) -0.0184(12) 0.0084(10)
C17 0.0349(10) 0.0356(9) 0.0413(12) -0.0161(8) -0.0073(9) 0.0055(7)
C18 0.0431(11) 0.0334(9) 0.0393(12) -0.0149(8) -0.0057(9) 0.0066(8)
C19 0.0540(12) 0.0471(10) 0.0477(13) -0.0201(10) -0.0046(11) 0.0000(9)
C20 0.0653(14) 0.0559(12) 0.0465(14) -0.0181(11) 0.0066(12) 0.0000(10)
C21 0.0771(16) 0.0580(12) 0.0371(13) -0.0192(11) -0.0045(12) 0.0133(11)
C22 0.0721(16) 0.0561(12) 0.0496(15) -0.0263(11) -0.0172(13) 0.0059(11)
C23 0.0525(12) 0.0436(10) 0.0435(13) -0.0183(9) -0.0070(10) 0.0028(9)
C24 0.0560(12) 0.0418(10) 0.0384(12) -0.0133(9) -0.0034(10) -0.0054(9)
C25 0.0587(13) 0.0425(10) 0.0467(14) -0.0085(10) -0.0084(11) -0.0065(9)
C26 0.0468(12) 0.0664(13) 0.0367(13) -0.0052(10) -0.0057(10) -0.0025(10)
C27 0.0621(14) 0.0765(14) 0.0388(14) -0.0209(11) -0.0044(11) 0.0182(11)
C28 0.0566(13) 0.0542(11) 0.0420(13) -0.0188(10) -0.0066(11) 0.0162(10)
C29 0.0316(10) 0.0436(10) 0.0345(11) -0.0116(8) -0.0045(8) -0.0010(7)
C30 0.0334(10) 0.0378(9) 0.0368(11) -0.0142(8) -0.0032(8) -0.0021(7)
C31 0.0345(10) 0.0358(9) 0.0351(11) -0.0155(8) -0.0035(8) 0.0016(7)
C32 0.0323(9) 0.0338(9) 0.0368(11) -0.0129(8) -0.0055(8) 0.0005(7)
C33 0.0340(10) 0.0352(9) 0.0367(11) -0.0125(8) -0.0038(8) 0.0025(7)
C34 0.0484(11) 0.0336(9) 0.0405(12) -0.0166(8) -0.0087(9) 0.0050(8)
C35 0.0571(13) 0.0419(10) 0.0513(14) -0.0191(9) -0.0052(11) 0.0088(9)
C36 0.0778(16) 0.0424(11) 0.0657(17) -0.0217(11) -0.0176(14) 0.0206(11)
C37 0.106(2) 0.0346(10) 0.0490(15) -0.0106(10) -0.0175(15) 0.0068(12)
C38 0.0930(18) 0.0448(11) 0.0447(14) -0.0090(10) 0.0031(13) -0.0059(11)
C39 0.0592(13) 0.0427(10) 0.0476(14) -0.0147(9) 0.0019(11) 0.0037(9)
C40 0.0332(9) 0.0336(9) 0.0366(11) -0.0135(8) -0.0043(8) 0.0019(7)
C41 0.0418(10) 0.0328(8) 0.0346(11) -0.0124(8) -0.0043(8) -0.0002(7)
C42 0.0513(12) 0.0432(10) 0.0408(12) -0.0162(9) -0.0070(10) 0.0102(8)
C43 0.0624(14) 0.0573(12) 0.0465(14) -0.0267(11) -0.0011(11) 0.0143(10)
C44 0.0731(15) 0.0588(12) 0.0366(13) -0.0212(10) -0.0032(11) 0.0044(11)
C45 0.0731(15) 0.0549(11) 0.0441(13) -0.0187(10) -0.0208(12) 0.0146(10)
C46 0.0518(12) 0.0483(10) 0.0448(13) -0.0209(9) -0.0104(10) 0.0125(9)

loop_
_geom_angle_atom_site_label_1
_geom_angle_atom_site_label_2
_geom_angle_atom_site_label_3
_geom_angle
H1A O1 H1B 116(3)
H2B O2 H2C 107(2)
H3A O3 H3B 102(2)
H4A O4 H4B 102(2)
C7 N1 C8 104.51(14)
C7 N2 H2 126.2(12)
C9 N2 H2 126.8(12)
C9 N2 C7 106.72(14)
C8 N3 C10 115.26(14)
C9 N4 C17 114.03(14)
C30 N5 C31 104.62(14)
C30 N6 H6 124.0(14)
C32 N6 H6 129.1(14)
C32 N6 C30 106.83(14)
C31 N7 C33 115.37(14)
C32 N8 C40 114.39(14)
C2 C1 H1 119.9
C2 C1 C6 120.26(19)
C6 C1 H1 119.9
C1 C2 H2A 119.5
C3 C2 C1 121.1(2)
C3 C2 H2A 119.5
C2 C3 H3 120.2
C2 C3 C4 119.7(2)
C4 C3 H3 120.2
C3 C4 H4 120.0
C5 C4 C3 120.02(19)
C5 C4 H4 120.0
C4 C5 H5 119.5
C4 C5 C6 120.98(19)
C6 C5 H5 119.5
C1 C6 C5 118.00(19)
C1 C6 C7 120.37(17)
C5 C6 C7 121.63(17)
N1 C7 N2 112.71(17)
N1 C7 C6 124.15(17)
N2 C7 C6 123.11(15)
N1 C8 C9 110.43(14)
N3 C8 N1 128.10(15)
N3 C8 C9 121.46(17)
N2 C9 C8 105.62(16)
N4 C9 N2 129.35(15)
N4 C9 C8 125.03(15)
N3 C10 C11 114.92(14)
N3 C10 C17 122.39(15)
C17 C10 C11 122.69(17)
C12 C11 C10 119.72(17)
C16 C11 C10 121.72(17)
C16 C11 C12 118.55(17)
C11 C12 H12 119.9
C13 C12 C11 120.3(2)
C13 C12 H12 119.9
C12 C13 H13 119.7
C14 C13 C12 120.6(2)
C14 C13 H13 119.7
C13 C14 H14 120.2
C13 C14 C15 119.7(2)
C15 C14 H14 120.2
C14 C15 H15 120.0
C14 C15 C16 120.0(2)
C16 C15 H15 120.0
C11 C16 C15 120.8(2)
C11 C16 H16 119.6
C15 C16 H16 119.6
N4 C17 C10 121.81(17)
N4 C17 C18 113.44(14)
C10 C17 C18 124.75(15)
C19 C18 C17 123.50(16)
C19 C18 C23 118.00(18)
C23 C18 C17 118.40(16)
C18 C19 H19 119.5
C18 C19 C20 121.04(18)
C20 C19 H19 119.5
C19 C20 H20 119.8
C21 C20 C19 120.4(2)
C21 C20 H20 119.8
C20 C21 H21 120.4
C22 C21 C20 119.3(2)
C22 C21 H21 120.4
C21 C22 H22 119.7
C21 C22 C23 120.50(19)
C23 C22 H22 119.7
C18 C23 H23 119.6
C22 C23 C18 120.83(19)
C22 C23 H23 119.6
C25 C24 H24 119.3
C25 C24 C29 121.49(19)
C29 C24 H24 119.3
C24 C25 H25 120.1
C24 C25 C26 119.85(19)
C26 C25 H25 120.1
C25 C26 H26 120.2
C27 C26 C25 119.5(2)
C27 C26 H26 120.2
C26 C27 H27 119.6
C26 C27 C28 120.9(2)
C28 C27 H27 119.6
C27 C28 H28 119.8
C27 C28 C29 120.44(19)
C29 C28 H28 119.8
C24 C29 C30 121.95(18)
C28 C29 C24 117.79(18)
C28 C29 C30 120.26(17)
N5 C30 N6 112.56(16)
N5 C30 C29 123.99(17)
N6 C30 C29 123.45(15)
N5 C31 C32 110.53(14)
N7 C31 N5 127.74(15)
N7 C31 C32 121.68(16)
N6 C32 C31 105.45(16)
N8 C32 N6 129.92(15)
N8 C32 C31 124.62(15)
N7 C33 C34 114.04(14)
N7 C33 C40 121.89(15)
C40 C33 C34 124.07(16)
C35 C34 C33 118.80(18)
C39 C34 C33 122.52(16)
C39 C34 C35 118.63(17)
C34 C35 H35 119.9
C36 C35 C34 120.2(2)
C36 C35 H35 119.9
C35 C36 H36 119.7
C37 C36 C35 120.6(2)
C37 C36 H36 119.7
C36 C37 H37 120.1
C36 C37 C38 119.84(19)
C38 C37 H37 120.1
C37 C38 H38 120.1
C39 C38 C37 119.8(2)
C39 C38 H38 120.1
C34 C39 H39 119.6
C38 C39 C34 120.9(2)
C38 C39 H39 119.6
N8 C40 C33 121.79(16)
N8 C40 C41 113.91(14)
C33 C40 C41 124.29(15)
C42 C41 C40 119.54(16)
C46 C41 C40 122.45(16)
C46 C41 C42 117.84(18)
C41 C42 H42 119.6
C43 C42 C41 120.82(18)
C43 C42 H42 119.6
C42 C43 H43 119.8
C42 C43 C44 120.48(19)
C44 C43 H43 119.8
C43 C44 H44 120.2
C45 C44 C43 119.5(2)
C45 C44 H44 120.2
C44 C45 H45 120.0
C44 C45 C46 120.05(19)
C46 C45 H45 120.0
C41 C46 H46 119.4
C45 C46 C41 121.27(18)
C45 C46 H46 119.4

loop_
_geom_bond_atom_site_label_1
_geom_bond_atom_site_label_2
_geom_bond_distance
O1 H1A 0.869(10)
O1 H1B 0.873(10)
O2 H2B 0.861(10)
O2 H2C 0.860(10)
O3 H3A 0.86(2)
O3 H3B 0.88(2)
O4 H4A 0.91(2)
O4 H4B 0.91(2)
N1 C7 1.334(2)
N1 C8 1.372(2)
N2 H2 0.899(18)
N2 C7 1.370(2)
N2 C9 1.367(2)
N3 C8 1.328(2)
N3 C10 1.344(2)
N4 C9 1.317(2)
N4 C17 1.347(2)
N5 C30 1.332(2)
N5 C31 1.371(2)
N6 H6 0.842(18)
N6 C30 1.372(2)
N6 C32 1.367(2)
N7 C31 1.324(2)
N7 C33 1.351(2)
N8 C32 1.314(2)
N8 C40 1.349(2)
C1 H1 0.9300
C1 C2 1.377(3)
C1 C6 1.390(3)
C2 H2A 0.9300
C2 C3 1.368(3)
C3 H3 0.9300
C3 C4 1.377(3)
C4 H4 0.9300
C4 C5 1.375(3)
C5 H5 0.9300
C5 C6 1.399(2)
C6 C7 1.461(3)
C8 C9 1.404(2)
C10 C11 1.494(2)
C10 C17 1.424(2)
C11 C12 1.391(3)
C11 C16 1.379(3)
C12 H12 0.9300
C12 C13 1.382(3)
C13 H13 0.9300
C13 C14 1.364(3)
C14 H14 0.9300
C14 C15 1.379(4)
C15 H15 0.9300
C15 C16 1.382(3)
C16 H16 0.9300
C17 C18 1.496(3)
C18 C19 1.381(3)
C18 C23 1.392(3)
C19 H19 0.9300
C19 C20 1.383(3)
C20 H20 0.9300
C20 C21 1.376(3)
C21 H21 0.9300
C21 C22 1.376(3)
C22 H22 0.9300
C22 C23 1.379(3)
C23 H23 0.9300
C24 H24 0.9300
C24 C25 1.372(3)
C24 C29 1.392(2)
C25 H25 0.9300
C25 C26 1.378(3)
C26 H26 0.9300
C26 C27 1.370(3)
C27 H27 0.9300
C27 C28 1.378(3)
C28 H28 0.9300
C28 C29 1.389(3)
C29 C30 1.458(3)
C31 C32 1.404(2)
C33 C34 1.491(2)
C33 C40 1.421(2)
C34 C35 1.391(3)
C34 C39 1.381(3)
C35 H35 0.9300
C35 C36 1.381(3)
C36 H36 0.9300
C36 C37 1.365(3)
C37 H37 0.9300
C37 C38 1.381(3)
C38 H38 0.9300
C38 C39 1.380(3)
C39 H39 0.9300
C40 C41 1.492(2)
C41 C42 1.395(3)
C41 C46 1.385(2)
C42 H42 0.9300
C42 C43 1.374(3)
C43 H43 0.9300
C43 C44 1.378(3)
C44 H44 0.9300
C44 C45 1.376(3)
C45 H45 0.9300
C45 C46 1.380(3)
C46 H46 0.9300

loop_
_geom_torsion_atom_site_label_1
_geom_torsion_atom_site_label_2
_geom_torsion_atom_site_label_3
_geom_torsion_atom_site_label_4
_geom_torsion
N1 C8 C9 N2 1.21(18)
N1 C8 C9 N4 -178.60(15)
N3 C8 C9 N2 -179.74(15)
N3 C8 C9 N4 0.5(3)
N3 C10 C11 C12 -53.9(2)
N3 C10 C11 C16 124.7(2)
N3 C10 C17 N4 -0.6(3)
N3 C10 C17 C18 178.85(15)
N4 C17 C18 C19 137.12(18)
N4 C17 C18 C23 -39.3(2)
N5 C31 C32 N6 -0.98(18)
N5 C31 C32 N8 177.88(15)
N7 C31 C32 N6 176.75(15)
N7 C31 C32 N8 -4.4(3)
N7 C33 C34 C35 -45.6(2)
N7 C33 C34 C39 132.03(18)
N7 C33 C40 N8 -5.2(2)
N7 C33 C40 C41 173.25(15)
N8 C40 C41 C42 -38.1(2)
N8 C40 C41 C46 137.11(17)
C1 C2 C3 C4 0.3(3)
C1 C6 C7 N1 8.3(3)
C1 C6 C7 N2 -173.78(16)
C2 C1 C6 C5 0.2(3)
C2 C1 C6 C7 -179.31(17)
C2 C3 C4 C5 -0.4(3)
C3 C4 C5 C6 0.4(3)
C4 C5 C6 C1 -0.3(3)
C4 C5 C6 C7 179.19(17)
C5 C6 C7 N1 -171.16(16)
C5 C6 C7 N2 6.7(3)
C6 C1 C2 C3 -0.2(3)
C7 N1 C8 N3 -179.47(17)
C7 N1 C8 C9 -0.50(18)
C7 N2 C9 N4 178.40(16)
C7 N2 C9 C8 -1.40(18)
C8 N1 C7 N2 -0.42(18)
C8 N1 C7 C6 177.67(16)
C8 N3 C10 C11 -177.77(15)
C8 N3 C10 C17 1.7(2)
C9 N2 C7 N1 1.19(19)
C9 N2 C7 C6 -176.93(15)
C9 N4 C17 C10 -0.6(2)
C9 N4 C17 C18 179.91(14)
C10 N3 C8 N1 177.29(16)
C10 N3 C8 C9 -1.6(2)
C10 C11 C12 C13 -179.28(19)
C10 C11 C16 C15 179.65(19)
C10 C17 C18 C19 -42.4(3)
C10 C17 C18 C23 141.21(18)
C11 C10 C17 N4 178.77(16)
C11 C10 C17 C18 -1.8(3)
C11 C12 C13 C14 -0.6(3)
C12 C11 C16 C15 -1.8(3)
C12 C13 C14 C15 -1.2(4)
C13 C14 C15 C16 1.6(4)
C14 C15 C16 C11 -0.1(3)
C16 C11 C12 C13 2.1(3)
C17 N4 C9 N2 -179.10(16)
C17 N4 C9 C8 0.7(2)
C17 C10 C11 C12 126.70(19)
C17 C10 C11 C16 -54.7(3)
C17 C18 C19 C20 -176.86(17)
C17 C18 C23 C22 177.32(17)
C18 C19 C20 C21 -0.3(3)
C19 C18 C23 C22 0.7(3)
C19 C20 C21 C22 0.8(3)
C20 C21 C22 C23 -0.6(3)
C21 C22 C23 C18 -0.2(3)
C23 C18 C19 C20 -0.4(3)
C24 C25 C26 C27 0.0(3)
C24 C29 C30 N5 -177.93(16)
C24 C29 C30 N6 2.3(3)
C25 C24 C29 C28 -0.1(3)
C25 C24 C29 C30 179.86(17)
C25 C26 C27 C28 -0.5(3)
C26 C27 C28 C29 0.7(3)
C27 C28 C29 C24 -0.4(3)
C27 C28 C29 C30 179.63(17)
C28 C29 C30 N5 2.0(3)
C28 C29 C30 N6 -177.80(16)
C29 C24 C25 C26 0.3(3)
C30 N5 C31 N7 -176.65(16)
C30 N5 C31 C32 0.92(18)
C30 N6 C32 N8 -178.15(17)
C30 N6 C32 C31 0.63(17)
C31 N5 C30 N6 -0.51(19)
C31 N5 C30 C29 179.67(15)
C31 N7 C33 C34 -177.89(14)
C31 N7 C33 C40 1.5(2)
C32 N6 C30 N5 -0.09(19)
C32 N6 C30 C29 179.73(15)
C32 N8 C40 C33 3.9(2)
C32 N8 C40 C41 -174.75(14)
C33 N7 C31 N5 -179.69(16)
C33 N7 C31 C32 3.0(2)
C33 C34 C35 C36 179.76(18)
C33 C34 C39 C38 -179.30(18)
C33 C40 C41 C42 143.31(18)
C33 C40 C41 C46 -41.5(2)
C34 C33 C40 N8 174.05(15)
C34 C33 C40 C41 -7.5(3)
C34 C35 C36 C37 -0.7(3)
C35 C34 C39 C38 -1.7(3)
C35 C36 C37 C38 -1.1(3)
C36 C37 C38 C39 1.4(3)
C37 C38 C39 C34 0.0(3)
C39 C34 C35 C36 2.1(3)
C40 N8 C32 N6 179.22(16)
C40 N8 C32 C31 0.6(2)
C40 C33 C34 C35 135.09(19)
C40 C33 C34 C39 -47.3(3)
C40 C41 C42 C43 176.67(17)
C40 C41 C46 C45 -176.01(17)
C41 C42 C43 C44 -0.7(3)
C42 C41 C46 C45 -0.7(3)
C42 C43 C44 C45 -0.3(3)
C43 C44 C45 C46 0.8(3)
C44 C45 C46 C41 -0.3(3)
C46 C41 C42 C43 1.2(3)
